data_4105955
loop_
_publ_author_name
'Omar K. Farha'
'Abraham M. Shultz'
'Amy A. Sarjeant'
'SonBinh T. Nguyen'
'Joseph T. Hupp'

_publ_section_title
;
 Active-Site-Accessible, Porphyrinic Metal-Organic Framework Materials
;
_journal_name_full 'Journal of the American Chemical Society'
_journal_page_first 5652
_journal_page_last 5655
_journal_paper_doi 10.1021/ja111042f
_journal_volume 133
_journal_year 2011
_chemical_formula_moiety 'C90 H40 Al Cl F10 N10 O8 Zn3, 34(C3 H7 N O)'
_chemical_formula_sum 'C192 H278 Al F10 N44 O42 Zn3'
_chemical_formula_weight 4287.67
_chemical_name_systematic
; 
 ? 
;
_space_group_IT_number 47
_symmetry_cell_setting orthorhombic
_symmetry_space_group_name_Hall '-P 2 2'
_symmetry_space_group_name_H-M 'P m m m'
_atom_sites_solution_hydrogens geom
_atom_sites_solution_primary direct
_atom_sites_solution_secondary difmap
_audit_creation_method SHELXL-97
_cell_angle_alpha 90.00
_cell_angle_beta 90.00
_cell_angle_gamma 90.00
_cell_formula_units_Z 1
_cell_length_a 16.5843(6)
_cell_length_b 16.5990(8)
_cell_length_c 22.2252(12)
_cell_measurement_reflns_used 4084
_cell_measurement_temperature 100(2)
_cell_measurement_theta_max 47.37
_cell_measurement_theta_min 2.66
_cell_volume 6118.2(5)
_computing_cell_refinement 'SAINT V7.23A (Bruker, 2005)'
_computing_data_collection 'APEX2 V2.1-4 (Bruker, 2007)'
_computing_data_reduction 'Bruker SAINT'
_computing_molecular_graphics 'Bruker SHELXTL'
_computing_publication_material 'Bruker SHELXTL'
_computing_structure_refinement 'SHELXL-97 (Sheldrick, 1997)'
_computing_structure_solution 'SHELXS-97 (Sheldrick, 1990)'
_diffrn_ambient_temperature 100(2)
_diffrn_measured_fraction_theta_full 0.997
_diffrn_measured_fraction_theta_max 0.997
_diffrn_measurement_device_type 'Bruker APEX-II CCD'
_diffrn_measurement_method '\f and \w scans'
_diffrn_radiation_monochromator graphite
_diffrn_radiation_source 'fine-focus sealed tube'
_diffrn_radiation_type CuK\a
_diffrn_radiation_wavelength 1.54178
_diffrn_reflns_av_R_equivalents 0.0833
_diffrn_reflns_av_sigmaI/netI 0.0624
_diffrn_reflns_limit_h_max 16
_diffrn_reflns_limit_h_min -14
_diffrn_reflns_limit_k_max 15
_diffrn_reflns_limit_k_min -16
_diffrn_reflns_limit_l_max 22
_diffrn_reflns_limit_l_min -22
_diffrn_reflns_number 21095
_diffrn_reflns_theta_full 50.11
_diffrn_reflns_theta_max 50.11
_diffrn_reflns_theta_min 1.99
_diffrn_standards_number 0
_exptl_absorpt_coefficient_mu 1.044
_exptl_absorpt_correction_T_max 0.9594
_exptl_absorpt_correction_T_min 0.8183
_exptl_absorpt_correction_type numerical
_exptl_absorpt_process_details face-indexed
_exptl_crystal_colour violet
_exptl_crystal_density_diffrn 1.164
_exptl_crystal_description plate
_exptl_crystal_F_000 2267
_exptl_crystal_size_max 0.20
_exptl_crystal_size_mid 0.12
_exptl_crystal_size_min 0.04
_refine_diff_density_max 1.110
_refine_diff_density_min -0.509
_refine_diff_density_rms 0.053
_refine_ls_extinction_method none
_refine_ls_goodness_of_fit_ref 0.942
_refine_ls_hydrogen_treatment constr
_refine_ls_matrix_type full
_refine_ls_number_parameters 238
_refine_ls_number_reflns 3558
_refine_ls_number_restraints 313
_refine_ls_restrained_S_all 0.976
_refine_ls_R_factor_all 0.0910
_refine_ls_R_factor_gt 0.0713
_refine_ls_shift/su_max 0.000
_refine_ls_shift/su_mean 0.000
_refine_ls_structure_factor_coef Fsqd
_refine_ls_weighting_details 'calc w=1/[\s^2^(Fo^2^)+(0.1352P)^2^+0.0000P] where P=(Fo^2^+2Fc^2^)/3'
_refine_ls_weighting_scheme calc
_refine_ls_wR_factor_gt 0.1800
_refine_ls_wR_factor_ref 0.1898
_reflns_number_gt 2396
_reflns_number_total 3558
_reflns_threshold_expression >2sigma(I)
_cod_data_source_file ja111042f_si_002.cif
_cod_data_source_block n0170a_0m
_cod_database_code 4105955

loop_
_symmetry_equiv_pos_as_xyz
'x, y, z'
'-x, -y, z'
'-x, y, -z'
'x, -y, -z'
'-x, -y, -z'
'x, y, -z'
'x, -y, z'
'-x, y, z'

loop_
_atom_site_label
_atom_site_type_symbol
_atom_site_fract_x
_atom_site_fract_y
_atom_site_fract_z
_atom_site_U_iso_or_equiv
_atom_site_adp_type
_atom_site_occupancy
_atom_site_symmetry_multiplicity
_atom_site_calc_flag
_atom_site_refinement_flags
Zn1 Zn 0.0000 0.5000 0.43483(4) 0.0540(4) Uani 1 4 d SU
Al1 Al 0.5000 1.0000 0.5000 0.0933(14) Uani 1 8 d SU
F1 F 0.3010(15) 0.3994(19) 0.0000 0.414(9) Uani 0.50 2 d SPDU
F2 F 0.4220(16) 0.3141(18) 0.0000 0.436(9) Uani 0.50 2 d SPDU
F3 F 0.4005(17) 0.1465(18) 0.0000 0.434(9) Uani 0.50 2 d SPDU
F4 F 0.2471(17) 0.089(2) 0.0000 0.438(9) Uani 0.50 2 d SPDU
F5 F 0.1217(16) 0.1769(17) 0.0000 0.427(9) Uani 0.50 2 d SPDU
O2 O 0.5000 1.0000 0.4121(3) 0.0980(17) Uani 1 4 d SU
O1 O 0.08511(17) 0.58394(16) 0.45117(14) 0.0975(10) Uani 1 1 d U
N1 N 0.5000 0.8806(3) 0.5000 0.093(2) Uani 1 4 d SU
N2 N 0.3803(3) 1.0000 0.5000 0.098(2) Uani 1 4 d SU
C1 C 0.1088(3) 0.6076(3) 0.5000 0.0707(15) Uani 1 2 d SU
C2 C 0.1709(3) 0.6719(3) 0.5000 0.0755(15) Uani 1 2 d SU
C3 C 0.2011(3) 0.7020(3) 0.4463(2) 0.0994(14) Uani 1 1 d U
H3A H 0.1811 0.6807 0.4095 0.119 Uiso 1 1 calc R
C4 C 0.2590(3) 0.7617(3) 0.4443(3) 0.1121(16) Uani 1 1 d U
H4A H 0.2778 0.7829 0.4072 0.135 Uiso 1 1 calc R
C5 C 0.2890(3) 0.7897(3) 0.5000 0.0906(17) Uani 1 2 d SU
C6 C 0.3542(3) 0.8545(3) 0.5000 0.1003(17) Uani 1 2 d SU
C7 C 0.3288(3) 0.9335(3) 0.5000 0.1044(19) Uani 1 2 d SU
C8 C 0.2472(3) 0.9579(3) 0.5000 0.119(2) Uani 1 2 d SU
H8A H 0.2012 0.9238 0.5000 0.143 Uiso 1 2 calc SR
C9 C 0.4341(3) 0.8290(3) 0.5000 0.1014(18) Uani 1 2 d SU
C10 C 0.4565(3) 0.7468(3) 0.5000 0.117(2) Uani 1 2 d SU
H10A H 0.4217 0.7013 0.5000 0.140 Uiso 1 2 calc SR
Zn2 Zn 0.0000 0.5000 0.0000 0.272(2) Uani 1 8 d SU
N3 N 0.0000 0.5000 0.3475(3) 0.109(2) Uani 1 4 d SDU
N4 N 0.0593(10) 0.4403(10) 0.0639(6) 0.270(4) Uani 0.50 1 d PDU
C11 C 0.0471(6) 0.5519(6) 0.3124(5) 0.141(3) Uani 0.50 1 d PDU
H11A H 0.0801 0.5905 0.3321 0.169 Uiso 0.50 1 calc PR
C12 C 0.0475(6) 0.5492(6) 0.2533(5) 0.160(3) Uani 0.50 1 d PDU
H12A H 0.0833 0.5840 0.2323 0.192 Uiso 0.50 1 calc PR
C13 C 0.0000 0.5000 0.2210(6) 0.177(4) Uani 1 4 d SDU
C14 C 0.0000 0.5000 0.1566(7) 0.216(4) Uani 1 4 d SDU
C15 C 0.0351(8) 0.4438(11) 0.1253(6) 0.251(4) Uani 0.50 1 d PDU
C16 C 0.0475(10) 0.3613(12) 0.1547(7) 0.273(5) Uani 0.50 1 d PDU
H16A H 0.0363 0.3456 0.1949 0.327 Uiso 0.50 1 calc PR
C17 C 0.0803(13) 0.3131(15) 0.1067(8) 0.285(5) Uani 0.50 1 d PDU
H17A H 0.0893 0.2567 0.1086 0.342 Uiso 0.50 1 calc PR
C18 C 0.0987(16) 0.3667(16) 0.0519(9) 0.285(5) Uani 0.50 1 d PDU
C19 C 0.128(2) 0.356(2) 0.0000 0.284(6) Uani 0.50 2 d SPU
C20 C 0.213(4) 0.291(5) 0.0000 0.415(8) Uani 0.50 2 d SPGDU
C21 C 0.290(6) 0.324(2) 0.0000(8) 0.420(8) Uani 0.50 2 d SPGDU
C22 C 0.357(3) 0.274(6) 0.0000(13) 0.424(8) Uani 0.50 2 d SPGDU
C23 C 0.348(4) 0.191(5) 0.0000(15) 0.427(8) Uani 0.50 2 d SPGDU
C24 C 0.271(6) 0.1576(19) 0.0000(14) 0.424(7) Uani 0.50 2 d SPGDU
C25 C 0.204(3) 0.207(5) 0.0000(8) 0.420(7) Uani 0.50 2 d SPGDU

loop_
_atom_site_aniso_label
_atom_site_aniso_U_11
_atom_site_aniso_U_22
_atom_site_aniso_U_33
_atom_site_aniso_U_23
_atom_site_aniso_U_13
_atom_site_aniso_U_12
Zn1 0.0346(5) 0.0302(5) 0.0973(8) 0.000 0.000 0.000
Al1 0.0243(15) 0.0198(15) 0.236(5) 0.000 0.000 0.000
F1 0.363(16) 0.461(17) 0.42(2) 0.000 0.000 0.101(14)
F2 0.373(14) 0.489(19) 0.45(2) 0.000 0.000 0.094(15)
F3 0.382(14) 0.473(18) 0.45(2) 0.000 0.000 0.101(15)
F4 0.428(18) 0.445(17) 0.44(2) 0.000 0.000 0.089(13)
F5 0.398(14) 0.458(19) 0.42(2) 0.000 0.000 0.089(15)
O2 0.021(2) 0.023(2) 0.250(6) 0.000 0.000 0.000
O1 0.086(2) 0.085(2) 0.122(3) -0.0008(17) 0.0035(17) -0.0493(17)
N1 0.032(3) 0.026(3) 0.221(6) 0.000 0.000 0.000
N2 0.031(3) 0.027(3) 0.236(7) 0.000 0.000 0.000
C1 0.042(3) 0.046(3) 0.124(5) 0.000 0.000 -0.014(2)
C2 0.043(3) 0.050(3) 0.133(5) 0.000 0.000 -0.009(2)
C3 0.083(3) 0.084(3) 0.132(4) -0.005(2) -0.008(2) -0.043(2)
C4 0.088(3) 0.080(3) 0.167(4) 0.008(3) 0.009(3) -0.052(3)
C5 0.047(3) 0.040(3) 0.185(5) 0.000 0.000 -0.010(2)
C6 0.040(3) 0.034(2) 0.226(5) 0.000 0.000 -0.004(2)
C7 0.029(2) 0.035(2) 0.249(6) 0.000 0.000 -0.005(2)
C8 0.031(2) 0.043(3) 0.284(7) 0.000 0.000 -0.004(2)
C9 0.040(2) 0.026(2) 0.239(6) 0.000 0.000 -0.002(2)
C10 0.045(3) 0.030(2) 0.274(7) 0.000 0.000 -0.001(2)
Zn2 0.372(5) 0.368(5) 0.077(2) 0.000 0.000 0.000
N3 0.132(6) 0.130(6) 0.066(5) 0.000 0.000 0.000
N4 0.367(10) 0.347(10) 0.097(6) -0.017(5) 0.004(6) 0.035(8)
C11 0.178(7) 0.176(7) 0.069(5) 0.008(5) 0.009(5) -0.017(5)
C12 0.207(8) 0.206(8) 0.066(5) 0.022(5) 0.023(5) -0.011(6)
C13 0.231(9) 0.233(9) 0.067(6) 0.000 0.000 0.000
C14 0.289(10) 0.283(9) 0.076(6) 0.000 0.000 0.000
C15 0.344(10) 0.321(10) 0.088(6) -0.003(5) 0.001(6) 0.033(7)
C16 0.372(12) 0.327(10) 0.119(7) -0.005(6) 0.001(7) 0.053(9)
C17 0.383(11) 0.343(10) 0.128(8) -0.022(6) 0.001(8) 0.049(9)
C18 0.378(10) 0.353(11) 0.123(8) -0.020(6) 0.000(6) 0.036(8)
C19 0.361(12) 0.367(13) 0.125(9) 0.000 0.000 0.047(11)
C20 0.375(13) 0.452(16) 0.420(14) 0.000 0.000 0.106(11)
C21 0.375(12) 0.461(16) 0.424(14) 0.000 0.000 0.103(12)
C22 0.376(13) 0.465(16) 0.431(14) 0.000 0.000 0.101(12)
C23 0.384(13) 0.463(16) 0.434(14) 0.000 0.000 0.105(12)
C24 0.389(13) 0.451(16) 0.432(14) 0.000 0.000 0.105(12)
C25 0.383(13) 0.450(15) 0.425(14) 0.000 0.000 0.108(12)

loop_
_atom_type_symbol
_atom_type_description
_atom_type_scat_dispersion_real
_atom_type_scat_dispersion_imag
_atom_type_scat_source
C C 0.0181 0.0091 'International Tables Vol C Tables 4.2.6.8 and 6.1.1.4'
H H 0.0000 0.0000 'International Tables Vol C Tables 4.2.6.8 and 6.1.1.4'
N N 0.0311 0.0180 'International Tables Vol C Tables 4.2.6.8 and 6.1.1.4'
O O 0.0492 0.0322 'International Tables Vol C Tables 4.2.6.8 and 6.1.1.4'
F F 0.0727 0.0534 'International Tables Vol C Tables 4.2.6.8 and 6.1.1.4'
Al Al 0.2130 0.2455 'International Tables Vol C Tables 4.2.6.8 and 6.1.1.4'
Zn Zn -1.5491 0.6778 'International Tables Vol C Tables 4.2.6.8 and 6.1.1.4'

loop_
_geom_angle_atom_site_label_1
_geom_angle_atom_site_label_2
_geom_angle_atom_site_label_3
_geom_angle
_geom_angle_site_symmetry_1
_geom_angle_site_symmetry_3
N3 Zn1 O1 100.38(9) . .
N3 Zn1 O1 100.38(9) . 7_565
O1 Zn1 O1 87.43(18) . 7_565
N3 Zn1 O1 100.38(9) . 2_565
O1 Zn1 O1 159.24(18) . 2_565
O1 Zn1 O1 88.85(17) 7_565 2_565
N3 Zn1 O1 100.38(9) . 8
O1 Zn1 O1 88.85(17) . 8
O1 Zn1 O1 159.24(18) 7_565 8
O1 Zn1 O1 87.43(18) 2_565 8
N3 Zn1 Zn1 180.000(1) . 5_566
O1 Zn1 Zn1 79.62(9) . 5_566
O1 Zn1 Zn1 79.62(9) 7_565 5_566
O1 Zn1 Zn1 79.62(9) 2_565 5_566
O1 Zn1 Zn1 79.62(9) 8 5_566
O2 Al1 O2 180.000(1) 5_676 .
O2 Al1 N1 90.000(1) 5_676 .
O2 Al1 N1 90.000(1) . .
O2 Al1 N1 90.000(1) 5_676 5_676
O2 Al1 N1 90.0 . 5_676
N1 Al1 N1 180.000(1) . 5_676
O2 Al1 N2 90.000(1) 5_676 5_676
O2 Al1 N2 90.000(1) . 5_676
N1 Al1 N2 90.000(1) . 5_676
N1 Al1 N2 90.000(1) 5_676 5_676
O2 Al1 N2 90.000(1) 5_676 .
O2 Al1 N2 90.000(1) . .
N1 Al1 N2 90.000(1) . .
N1 Al1 N2 90.000(1) 5_676 .
N2 Al1 N2 180.000(1) 5_676 .
C1 O1 Zn1 127.5(3) . .
C9 N1 C9 103.8(5) . 3_656
C9 N1 Al1 128.1(2) . .
C9 N1 Al1 128.1(2) 3_656 .
C7 N2 C7 104.6(5) . 7_575
C7 N2 Al1 127.7(2) . .
C7 N2 Al1 127.7(2) 7_575 .
O1 C1 O1 125.8(5) . 6_556
O1 C1 C2 117.1(3) . .
O1 C1 C2 117.1(3) 6_556 .
C3 C2 C3 118.8(5) 6_556 .
C3 C2 C1 120.6(3) 6_556 .
C3 C2 C1 120.6(3) . .
C4 C3 C2 122.4(5) . .
C4 C3 H3A 118.8 . .
C2 C3 H3A 118.8 . .
C3 C4 C5 116.9(5) . .
C3 C4 H4A 121.5 . .
C5 C4 H4A 121.5 . .
C4 C5 C4 122.4(5) . 6_556
C4 C5 C6 118.8(3) . .
C4 C5 C6 118.8(3) 6_556 .
C7 C6 C9 125.5(4) . .
C7 C6 C5 117.1(4) . .
C9 C6 C5 117.5(4) . .
C6 C7 N2 124.5(4) . .
C6 C7 C8 124.5(4) . .
N2 C7 C8 111.0(4) . .
C8 C8 C7 106.7(3) 7_575 .
C8 C8 H8A 126.7 7_575 .
C7 C8 H8A 126.7 . .
N1 C9 C6 124.2(4) . .
N1 C9 C10 112.9(4) . .
C6 C9 C10 122.9(4) . .
C9 C10 C10 105.2(3) . 3_656
C9 C10 H10A 127.4 . .
C10 C10 H10A 127.4 3_656 .
N4 Zn2 N4 180.0(10) 3 7_565
N4 Zn2 N4 59.2(9) 3 6
N4 Zn2 N4 120.8(9) 7_565 6
N4 Zn2 N4 91.0(9) 3 8
N4 Zn2 N4 89.0(9) 7_565 8
N4 Zn2 N4 120.3(9) 6 8
N4 Zn2 N4 120.3(9) 3 .
N4 Zn2 N4 59.7(9) 7_565 .
N4 Zn2 N4 91.0(9) 6 .
N4 Zn2 N4 59.2(9) 8 .
N4 Zn2 N4 120.8(9) 3 2_565
N4 Zn2 N4 59.2(9) 7_565 2_565
N4 Zn2 N4 180.0(5) 6 2_565
N4 Zn2 N4 59.7(9) 8 2_565
N4 Zn2 N4 89.0(9) . 2_565
N4 Zn2 N4 59.7(9) 3 5_565
N4 Zn2 N4 120.3(9) 7_565 5_565
N4 Zn2 N4 89.0(9) 6 5_565
N4 Zn2 N4 120.8(9) 8 5_565
N4 Zn2 N4 180.0(5) . 5_565
N4 Zn2 N4 91.0(9) 2_565 5_565
N4 Zn2 N4 89.0(9) 3 4_565
N4 Zn2 N4 91.0(9) 7_565 4_565
N4 Zn2 N4 59.7(9) 6 4_565
N4 Zn2 N4 180.0(10) 8 4_565
N4 Zn2 N4 120.8(9) . 4_565
N4 Zn2 N4 120.3(9) 2_565 4_565
N4 Zn2 N4 59.2(9) 5_565 4_565
C11 N3 C11 67.9(8) 2_565 7_565
C11 N3 C11 112.4(11) 2_565 .
C11 N3 C11 76.0(9) 7_565 .
C11 N3 C11 76.0(9) 2_565 8
C11 N3 C11 112.4(11) 7_565 8
C11 N3 C11 67.9(8) . 8
C11 N3 Zn1 123.8(5) 2_565 .
C11 N3 Zn1 123.8(5) 7_565 .
C11 N3 Zn1 123.8(5) . .
C11 N3 Zn1 123.8(5) 8 .
C18 N4 C15 110.3(16) . .
C18 N4 Zn2 121.7(12) . .
C15 N4 Zn2 121.6(12) . .
C12 C11 N3 122.6(10) . .
C12 C11 H11A 118.7 . .
N3 C11 H11A 118.7 . .
C11 C12 C13 123.5(13) . .
C11 C12 H12A 118.3 . .
C13 C12 H12A 118.3 . .
C12 C13 C12 115.4(16) . 2_565
C12 C13 C12 75.0(10) . 7_565
C12 C13 C12 71.9(10) 2_565 7_565
C12 C13 C12 71.9(10) . 8
C12 C13 C12 75.0(10) 2_565 8
C12 C13 C12 115.4(16) 7_565 8
C12 C13 C14 122.3(8) . .
C12 C13 C14 122.3(8) 2_565 .
C12 C13 C14 122.3(8) 7_565 .
C12 C13 C14 122.3(8) 8 .
C15 C14 C15 53.2(10) 8 .
C15 C14 C15 115.5(19) 8 7_565
C15 C14 C15 91.7(17) . 7_565
C15 C14 C15 91.7(17) 8 2_565
C15 C14 C15 115.5(19) . 2_565
C15 C14 C15 53.2(10) 7_565 2_565
C15 C14 C13 122.2(10) 8 .
C15 C14 C13 122.2(10) . .
C15 C14 C13 122.2(10) 7_565 .
C15 C14 C13 122.2(10) 2_565 .
C15 C15 C14 63.4(5) 8 .
C15 C15 N4 106.3(8) 8 .
C14 C15 N4 131.8(18) . .
C15 C15 C16 97.7(8) 8 .
C14 C15 C16 118.4(13) . .
N4 C15 C16 109.5(15) . .
C15 C15 C15 90.000(3) 8 7_565
C14 C15 C15 44.2(9) . 7_565
N4 C15 C15 92.3(10) . 7_565
C16 C15 C15 153.5(8) . 7_565
C17 C16 C15 103.5(16) . .
C17 C16 H16A 128.3 . .
C15 C16 H16A 128.3 . .
C16 C17 C18 110(2) . .
C16 C17 H17A 125.0 . .
C18 C17 H17A 125.0 . .
C19 C18 N4 118(3) . .
C19 C18 C17 136(3) . .
N4 C18 C17 105.0(18) . .
C18 C19 C18 131(4) 6 .
C18 C19 C20 113(2) 6 .
C18 C19 C20 113(2) . .
C21 C20 C25 120.0 . .
C21 C20 C19 119(7) . .
C25 C20 C19 121(7) . .
F1 C21 C20 122(8) . .
F1 C21 C22 118(8) . .
C20 C21 C22 120.0 . .
F2 C22 C23 128(8) . .
F2 C22 C21 112(8) . .
C23 C22 C21 120.0 . .
F3 C23 C22 124(9) . .
F3 C23 C24 116(9) . .
C22 C23 C24 120.0 . .
F4 C24 C25 107(9) . .
F4 C24 C23 133(9) . .
C25 C24 C23 120.0 . .
C24 C25 C20 120.0 . .
C24 C25 F5 123(8) . .
C20 C25 F5 117(8) . .

loop_
_geom_bond_atom_site_label_1
_geom_bond_atom_site_label_2
_geom_bond_distance
_geom_bond_site_symmetry_2
Zn1 N3 1.941(8) .
Zn1 O1 2.016(2) .
Zn1 O1 2.016(2) 7_565
Zn1 O1 2.016(2) 2_565
Zn1 O1 2.016(2) 8
Zn1 Zn1 2.8970(19) 5_566
Al1 O2 1.953(7) 5_676
Al1 O2 1.953(7) .
Al1 N1 1.981(5) .
Al1 N1 1.981(5) 5_676
Al1 N2 1.985(5) 5_676
Al1 N2 1.985(5) .
F1 C21 1.27(4) .
F2 C22 1.26(4) .
F3 C23 1.14(3) .
F4 C24 1.20(5) .
F5 C25 1.45(3) .
O1 C1 1.219(3) .
N1 C9 1.389(5) .
N1 C9 1.389(5) 3_656
N2 C7 1.396(5) .
N2 C7 1.396(5) 7_575
C1 O1 1.219(3) 6_556
C1 C2 1.484(7) .
C2 C3 1.386(5) 6_556
C2 C3 1.386(5) .
C3 C4 1.381(5) .
C3 H3A 0.9500 .
C4 C5 1.413(5) .
C4 H4A 0.9500 .
C5 C4 1.413(5) 6_556
C5 C6 1.525(7) .
C6 C7 1.377(6) .
C6 C9 1.392(6) .
C7 C8 1.413(6) .
C8 C8 1.397(10) 7_575
C8 H8A 0.9500 .
C9 C10 1.414(6) .
C10 C10 1.444(10) 3_656
C10 H10A 0.9500 .
Zn2 N4 1.991(15) 3
Zn2 N4 1.991(15) 7_565
Zn2 N4 1.991(15) 6
Zn2 N4 1.991(15) 8
Zn2 N4 1.991(15) .
Zn2 N4 1.991(15) 2_565
Zn2 N4 1.991(15) 5_565
Zn2 N4 1.991(15) 4_565
N3 C11 1.400(10) 2_565
N3 C11 1.400(10) 7_565
N3 C11 1.400(10) .
N3 C11 1.400(10) 8
N4 C18 1.41(2) .
N4 C15 1.425(18) .
C11 C12 1.315(15) .
C11 H11A 0.9500 .
C12 C13 1.343(11) .
C12 H12A 0.9500 .
C13 C12 1.343(11) 2_565
C13 C12 1.343(11) 7_565
C13 C12 1.343(11) 8
C13 C14 1.432(19) .
C14 C15 1.301(15) 8
C14 C15 1.301(15) .
C14 C15 1.301(15) 7_565
C14 C15 1.301(15) 2_565
C15 C15 1.17(2) 8
C15 C16 1.53(2) .
C15 C15 1.87(4) 7_565
C16 C17 1.44(2) .
C16 H16A 0.9500 .
C17 C18 1.54(3) .
C17 H17A 0.9500 .
C18 C19 1.27(2) .
C19 C18 1.27(2) 6
C19 C20 1.77(4) .
C20 C21 1.3900 .
C20 C25 1.3900 .
C21 C22 1.3900 .
C22 C23 1.3900 .
C23 C24 1.3900 .
C24 C25 1.3900 .

loop_
_geom_torsion_atom_site_label_1
_geom_torsion_atom_site_label_2
_geom_torsion_atom_site_label_3
_geom_torsion_atom_site_label_4
_geom_torsion
_geom_torsion_site_symmetry_1
_geom_torsion_site_symmetry_4
N3 Zn1 O1 C1 179.7(4) . .
O1 Zn1 O1 C1 -80.2(4) 7_565 .
O1 Zn1 O1 C1 -0.3(4) 2_565 .
O1 Zn1 O1 C1 79.4(4) 8 .
Zn1 Zn1 O1 C1 -0.3(4) 5_566 .
O2 Al1 N1 C9 90.0 5_676 .
O2 Al1 N1 C9 -90.0 . .
N1 Al1 N1 C9 0(100) 5_676 .
N2 Al1 N1 C9 180.0 5_676 .
N2 Al1 N1 C9 0.0 . .
O2 Al1 N1 C9 -90.0 5_676 3_656
O2 Al1 N1 C9 90.0 . 3_656
N1 Al1 N1 C9 180(100) 5_676 3_656
N2 Al1 N1 C9 0.0 5_676 3_656
N2 Al1 N1 C9 180.0 . 3_656
O2 Al1 N2 C7 -90.0 5_676 .
O2 Al1 N2 C7 90.0 . .
N1 Al1 N2 C7 0.0 . .
N1 Al1 N2 C7 180.0 5_676 .
N2 Al1 N2 C7 0(100) 5_676 .
O2 Al1 N2 C7 90.0 5_676 7_575
O2 Al1 N2 C7 -90.0 . 7_575
N1 Al1 N2 C7 180.0 . 7_575
N1 Al1 N2 C7 0.0 5_676 7_575
N2 Al1 N2 C7 0.0 5_676 7_575
Zn1 O1 C1 O1 0.6(8) . 6_556
Zn1 O1 C1 C2 -178.4(3) . .
O1 C1 C2 C3 -179.9(4) . 6_556
O1 C1 C2 C3 1.1(7) 6_556 6_556
O1 C1 C2 C3 -1.1(7) . .
O1 C1 C2 C3 179.9(4) 6_556 .
C3 C2 C3 C4 -1.1(9) 6_556 .
C1 C2 C3 C4 -179.9(4) . .
C2 C3 C4 C5 2.1(7) . .
C3 C4 C5 C4 -3.1(8) . 6_556
C3 C4 C5 C6 178.9(4) . .
C4 C5 C6 C7 89.0(4) . .
C4 C5 C6 C7 -89.0(4) 6_556 .
C4 C5 C6 C9 -91.0(4) . .
C4 C5 C6 C9 91.0(4) 6_556 .
C9 C6 C7 N2 0.0 . .
C5 C6 C7 N2 180.0 . .
C9 C6 C7 C8 180.0 . .
C5 C6 C7 C8 0.0 . .
C7 N2 C7 C6 180.0 7_575 .
Al1 N2 C7 C6 0.0 . .
C7 N2 C7 C8 0.0 7_575 .
Al1 N2 C7 C8 180.0 . .
C6 C7 C8 C8 180.0 . 7_575
N2 C7 C8 C8 0.0 . 7_575
C9 N1 C9 C6 180.0 3_656 .
Al1 N1 C9 C6 0.0 . .
C9 N1 C9 C10 0.0 3_656 .
Al1 N1 C9 C10 180.0 . .
C7 C6 C9 N1 0.0 . .
C5 C6 C9 N1 180.0 . .
C7 C6 C9 C10 180.0 . .
C5 C6 C9 C10 0.0 . .
N1 C9 C10 C10 0.0 . 3_656
C6 C9 C10 C10 180.0 . 3_656
O1 Zn1 N3 C11 176.8(5) . 2_565
O1 Zn1 N3 C11 87.6(5) 7_565 2_565
O1 Zn1 N3 C11 -3.2(5) 2_565 2_565
O1 Zn1 N3 C11 -92.4(5) 8 2_565
Zn1 Zn1 N3 C11 -138(100) 5_566 2_565
O1 Zn1 N3 C11 92.4(5) . 7_565
O1 Zn1 N3 C11 3.2(5) 7_565 7_565
O1 Zn1 N3 C11 -87.6(5) 2_565 7_565
O1 Zn1 N3 C11 -176.8(5) 8 7_565
Zn1 Zn1 N3 C11 138(100) 5_566 7_565
O1 Zn1 N3 C11 -3.2(5) . .
O1 Zn1 N3 C11 -92.4(5) 7_565 .
O1 Zn1 N3 C11 176.8(5) 2_565 .
O1 Zn1 N3 C11 87.6(5) 8 .
Zn1 Zn1 N3 C11 42(100) 5_566 .
O1 Zn1 N3 C11 -87.6(5) . 8
O1 Zn1 N3 C11 -176.8(5) 7_565 8
O1 Zn1 N3 C11 92.4(5) 2_565 8
O1 Zn1 N3 C11 3.2(5) 8 8
Zn1 Zn1 N3 C11 -42(100) 5_566 8
N4 Zn2 N4 C18 35.0(16) 3 .
N4 Zn2 N4 C18 -145.0(16) 7_565 .
N4 Zn2 N4 C18 -19(2) 6 .
N4 Zn2 N4 C18 106.0(17) 8 .
N4 Zn2 N4 C18 161(2) 2_565 .
N4 Zn2 N4 C18 -159(100) 5_565 .
N4 Zn2 N4 C18 -74.0(17) 4_565 .
N4 Zn2 N4 C15 -114.1(14) 3 .
N4 Zn2 N4 C15 65.9(14) 7_565 .
N4 Zn2 N4 C15 -168.4(9) 6 .
N4 Zn2 N4 C15 -43.1(14) 8 .
N4 Zn2 N4 C15 11.6(9) 2_565 .
N4 Zn2 N4 C15 51(100) 5_565 .
N4 Zn2 N4 C15 136.9(14) 4_565 .
C11 N3 C11 C12 -1.8(6) 2_565 .
C11 N3 C11 C12 56.7(10) 7_565 .
C11 N3 C11 C12 -65.0(10) 8 .
Zn1 N3 C11 C12 178.2(6) . .
N3 C11 C12 C13 3.7(13) . .
C11 C12 C13 C12 -1.8(7) . 2_565
C11 C12 C13 C12 -62.9(11) . 7_565
C11 C12 C13 C12 60.9(11) . 8
C11 C12 C13 C14 178.2(7) . .
C12 C13 C14 C15 168.0(8) . 8
C12 C13 C14 C15 -12.0(8) 2_565 8
C12 C13 C14 C15 75.9(8) 7_565 8
C12 C13 C14 C15 -104.1(8) 8 8
C12 C13 C14 C15 104.1(8) . .
C12 C13 C14 C15 -75.9(8) 2_565 .
C12 C13 C14 C15 12.0(8) 7_565 .
C12 C13 C14 C15 -168.0(8) 8 .
C12 C13 C14 C15 -12.0(8) . 7_565
C12 C13 C14 C15 168.0(8) 2_565 7_565
C12 C13 C14 C15 -104.1(8) 7_565 7_565
C12 C13 C14 C15 75.9(8) 8 7_565
C12 C13 C14 C15 -75.9(8) . 2_565
C12 C13 C14 C15 104.1(8) 2_565 2_565
C12 C13 C14 C15 -168.0(8) 7_565 2_565
C12 C13 C14 C15 12.0(8) 8 2_565
C15 C14 C15 C15 -121.1(12) 7_565 8
C15 C14 C15 C15 -71.6(7) 2_565 8
C13 C14 C15 C15 108.4(7) . 8
C15 C14 C15 N4 88.5(14) 8 .
C15 C14 C15 N4 -32.5(17) 7_565 .
C15 C14 C15 N4 16.9(11) 2_565 .
C13 C14 C15 N4 -163.1(11) . .
C15 C14 C15 C16 -84.3(12) 8 .
C15 C14 C15 C16 154.7(9) 7_565 .
C15 C14 C15 C16 -155.9(12) 2_565 .
C13 C14 C15 C16 24.1(12) . .
C15 C14 C15 C15 121.1(12) 8 7_565
C15 C14 C15 C15 49.5(8) 2_565 7_565
C13 C14 C15 C15 -130.5(8) . 7_565
C18 N4 C15 C15 -114.0(15) . 8
Zn2 N4 C15 C15 38.3(12) . 8
C18 N4 C15 C14 177.4(14) . .
Zn2 N4 C15 C14 -30.4(19) . .
C18 N4 C15 C16 -9(2) . .
Zn2 N4 C15 C16 142.9(12) . .
C18 N4 C15 C15 155.3(15) . 7_565
Zn2 N4 C15 C15 -52.4(10) . 7_565
C15 C15 C16 C17 111.1(12) 8 .
C14 C15 C16 C17 174.9(12) . .
N4 C15 C16 C17 0.6(17) . .
C15 C15 C16 C17 -143.2(15) 7_565 .
C15 C16 C17 C18 8(2) . .
C15 N4 C18 C19 -176(2) . .
Zn2 N4 C18 C19 32(3) . .
C15 N4 C18 C17 13(2) . .
Zn2 N4 C18 C17 -138.8(14) . .
C16 C17 C18 C19 179(3) . .
C16 C17 C18 N4 -13(2) . .
N4 C18 C19 C18 -48(6) . 6
C17 C18 C19 C18 119(5) . 6
N4 C18 C19 C20 151(4) . .
C17 C18 C19 C20 -42(6) . .
C18 C19 C20 C21 98(3) 6 .
C18 C19 C20 C21 -98(3) . .
C18 C19 C20 C25 -82(3) 6 .
C18 C19 C20 C25 82(3) . .
C25 C20 C21 F1 180.0(17) . .
C19 C20 C21 F1 0.0(18) . .
C25 C20 C21 C22 0.0 . .
C19 C20 C21 C22 180.0(8) . .
F1 C21 C22 F2 0.0(15) . .
C20 C21 C22 F2 180(2) . .
F1 C21 C22 C23 180.0(16) . .
C20 C21 C22 C23 0.0 . .
F2 C22 C23 F3 0(2) . .
C21 C22 C23 F3 180(3) . .
F2 C22 C23 C24 180(3) . .
C21 C22 C23 C24 0.0 . .
F3 C23 C24 F4 0(2) . .
C22 C23 C24 F4 180(3) . .
F3 C23 C24 C25 180(3) . .
C22 C23 C24 C25 0.0 . .
F4 C24 C25 C20 180(2) . .
C23 C24 C25 C20 0.0 . .
F4 C24 C25 F5 0.0(15) . .
C23 C24 C25 F5 180.0(15) . .
C21 C20 C25 C24 0.0 . .
C19 C20 C25 C24 180.0(8) . .
C21 C20 C25 F5 180.0(14) . .
C19 C20 C25 F5 0.0(17) . .
